data_2242505
loop_
_publ_author_name
'Trentin, Ivan'
'Schindler, Claudia'
'Schulzke, Carola'

_publ_section_title
;
 Crystal structures of
 4,4'-(disulfane-1,2-diyl)bis(5-methyl-2<i>H</i>-1,3-dithiol-2-one) and
 4,4'-(diselanane-1,2-diyl)bis(5-methyl-2<i>H</i>-1,3-dithiol-2-one)
;
_journal_coeditor_code WM5446
_journal_issue 6
_journal_name_full 'Acta Crystallographica Section E'
_journal_page_first 840
_journal_page_last 845
_journal_paper_doi 10.1107/S2056989018007454
_journal_volume 74
_journal_year 2018
_chemical_formula_iupac 'C8 H6 O2 S4 Se2'
_chemical_formula_moiety 'C8 H6 O2 S4 Se2'
_chemical_formula_sum 'C8 H6 O2 S4 Se2'
_chemical_formula_weight 420.29
_chemical_name_systematic
;
4,4'-(Disulfane-1,2-diyl)bis(5-methyl-2<i>H</i>-1,3-dithiol-2-one)
;
_space_group_crystal_system monoclinic
_space_group_IT_number 14
_space_group_name_Hall '-P 2ybc'
_space_group_name_H-M_alt 'P 1 21/c 1'
_symmetry_space_group_name_Hall '-P 2ybc'
_symmetry_space_group_name_H-M 'P 1 21/c 1'
_atom_sites_solution_hydrogens geom
_audit_creation_method SHELXL-2016/6
_cell_angle_alpha 90
_cell_angle_beta 108.29(3)
_cell_angle_gamma 90
_cell_formula_units_Z 4
_cell_length_a 10.960(2)
_cell_length_b 9.1348(18)
_cell_length_c 13.495(3)
_cell_measurement_reflns_used 11124
_cell_measurement_temperature 170(2)
_cell_measurement_theta_max 53.8
_cell_measurement_theta_min 3.2
_cell_volume 1282.8(5)
_computing_cell_refinement
;
X-AREA (Stoe & Cie, 2010)
;
_computing_data_collection
;
X-AREA (Stoe & Cie, 2010)
;
_computing_data_reduction
;
X-AREA (Stoe & Cie, 2010)
;
_computing_molecular_graphics
;
<i>XP</i> (Bruker, 1998), DIAMOND (Brandenburg, 2001),
Mercury (Macrae <i>et al.</i>,  2006)
;
_computing_publication_material
;
<i>CIFTAB</i> (Sheldrick, 2015)
;
_computing_structure_refinement
;
<i>SHELXL2016/6</i> (Sheldrick, 2015)
;
_computing_structure_solution
;
SIR-92 (Altomare <i>et al.</i>,  1994), <i>SHELXS2016/6</i> (Sheldrick,
2008)
;
_diffrn_ambient_temperature 170(2)
_diffrn_detector_area_resol_mean 6.67
_diffrn_measured_fraction_theta_full 0.999
_diffrn_measured_fraction_theta_max 0.990
_diffrn_measurement_device_type 'Stoe IPDS2T'
_diffrn_measurement_method \w
_diffrn_radiation_type MoK\a
_diffrn_radiation_wavelength 0.71073
_diffrn_reflns_av_R_equivalents 0.0633
_diffrn_reflns_limit_h_max 13
_diffrn_reflns_limit_h_min -13
_diffrn_reflns_limit_k_max 11
_diffrn_reflns_limit_k_min -11
_diffrn_reflns_limit_l_max 17
_diffrn_reflns_limit_l_min -17
_diffrn_reflns_number 10805
_diffrn_reflns_theta_full 25.242
_diffrn_reflns_theta_max 26.862
_diffrn_reflns_theta_min 1.957
_exptl_absorpt_coefficient_mu 6.395
_exptl_absorpt_correction_T_max 0.7860
_exptl_absorpt_correction_T_min 0.3926
_exptl_absorpt_correction_type numerical
_exptl_absorpt_process_details 'face indexed'
_exptl_crystal_colour yellow
_exptl_crystal_density_diffrn 2.176
_exptl_crystal_description block
_exptl_crystal_F_000 808
_exptl_crystal_size_max 0.479
_exptl_crystal_size_mid 0.429
_exptl_crystal_size_min 0.408
_refine_diff_density_max 0.411
_refine_diff_density_min -0.513
_refine_ls_extinction_method none
_refine_ls_goodness_of_fit_ref 0.972
_refine_ls_hydrogen_treatment constr
_refine_ls_matrix_type full
_refine_ls_number_parameters 147
_refine_ls_number_reflns 2733
_refine_ls_number_restraints 0
_refine_ls_restrained_S_all 0.972
_refine_ls_R_factor_all 0.0526
_refine_ls_R_factor_gt 0.0290
_refine_ls_shift/su_max 0.001
_refine_ls_shift/su_mean 0.000
_refine_ls_structure_factor_coef Fsqd
_refine_ls_weighting_details 'w=1/[\s^2^(Fo^2^)+(0.0249P)^2^] where P=(Fo^2^+2Fc^2^)/3'
_refine_ls_weighting_scheme calc
_refine_ls_wR_factor_gt 0.0513
_refine_ls_wR_factor_ref 0.0577
_reflns_number_gt 2009
_reflns_number_total 2733
_reflns_threshold_expression 'I > 2\s(I)'
_cod_data_source_file wm5446sup1.cif
_cod_data_source_block CSV72a12
_cod_database_code 2242505
_shelx_space_group_comment
;
The symmetry employed for this shelxl refinement is uniquely defined
by the following loop, which should always be used as a source of
symmetry information in preference to the above space-group names.
They are only intended as comments.
;
_shelx_estimated_absorpt_t_min 0.150
_shelx_estimated_absorpt_t_max 0.180

loop_
_space_group_symop_operation_xyz
'x, y, z'
'-x, y+1/2, -z+1/2'
'-x, -y, -z'
'x, -y-1/2, z-1/2'

loop_
_atom_site_type_symbol
_atom_site_label
_atom_site_fract_x
_atom_site_fract_y
_atom_site_fract_z
_atom_site_U_iso_or_equiv
_atom_site_adp_type
_atom_site_calc_flag
_atom_site_occupancy
C C1 0.5603(4) 0.9723(4) 0.2588(3) 0.0330(8) Uani d 1
C C2 0.6767(3) 0.9491(4) 0.4583(3) 0.0283(7) Uani d 1
C C3 0.5772(3) 0.8578(4) 0.4418(3) 0.0292(7) Uani d 1
C C4 0.5451(4) 0.7610(4) 0.5199(3) 0.0407(9) Uani d 1
H H4A 0.610175 0.773264 0.588334 0.061 Uiso calc 1
H H4B 0.543631 0.658702 0.497773 0.061 Uiso calc 1
H H4C 0.460552 0.787918 0.524643 0.061 Uiso calc 1
C C5 0.8143(4) 0.6153(5) 0.3661(3) 0.0430(10) Uani d 1
H H5A 0.857954 0.708541 0.364796 0.064 Uiso calc 1
H H5B 0.722081 0.626480 0.330068 0.064 Uiso calc 1
H H5C 0.849415 0.539960 0.331030 0.064 Uiso calc 1
C C6 0.8349(3) 0.5707(4) 0.4771(3) 0.0300(7) Uani d 1
C C7 0.8914(3) 0.6483(4) 0.5642(3) 0.0288(7) Uani d 1
C C8 0.8162(4) 0.4074(4) 0.6323(3) 0.0333(8) Uani d 1
O O1 0.5276(3) 1.0021(3) 0.16730(19) 0.0441(7) Uani d 1
O O2 0.7920(3) 0.3109(3) 0.6837(2) 0.0445(7) Uani d 1
S S1 0.47447(9) 0.85051(10) 0.31380(8) 0.0387(2) Uani d 1
S S2 0.69642(9) 1.04502(9) 0.35303(6) 0.02911(19) Uani d 1
S S5 0.89572(10) 0.57233(10) 0.68357(7) 0.0345(2) Uani d 1
S S6 0.77748(10) 0.39942(10) 0.49537(7) 0.0368(2) Uani d 1
Se Se1 0.80328(4) 0.98085(4) 0.58945(3) 0.03435(11) Uani d 1
Se Se2 0.96657(4) 0.83504(4) 0.56427(3) 0.03646(11) Uani d 1

loop_
_atom_site_aniso_label
_atom_site_aniso_U_11
_atom_site_aniso_U_22
_atom_site_aniso_U_33
_atom_site_aniso_U_12
_atom_site_aniso_U_13
_atom_site_aniso_U_23
C1 0.039(2) 0.0238(17) 0.0322(19) 0.0044(15) 0.0063(16) -0.0015(14)
C2 0.0338(19) 0.0256(16) 0.0271(17) 0.0018(14) 0.0116(15) -0.0010(13)
C3 0.0321(19) 0.0247(17) 0.0331(18) 0.0017(14) 0.0135(16) -0.0005(13)
C4 0.045(2) 0.036(2) 0.048(2) -0.0067(17) 0.026(2) 0.0043(17)
C5 0.050(3) 0.049(2) 0.032(2) 0.0010(19) 0.0172(19) -0.0009(16)
C6 0.0266(18) 0.0348(18) 0.0300(18) 0.0022(15) 0.0108(15) -0.0002(14)
C7 0.0258(18) 0.0295(17) 0.0308(18) 0.0004(14) 0.0085(15) 0.0014(14)
C8 0.037(2) 0.0308(18) 0.0375(19) 0.0024(16) 0.0188(17) -0.0044(16)
O1 0.0597(18) 0.0337(14) 0.0289(13) -0.0022(13) -0.0007(13) -0.0016(11)
O2 0.0629(19) 0.0320(14) 0.0475(15) -0.0064(13) 0.0303(15) -0.0005(12)
S1 0.0328(5) 0.0319(5) 0.0450(5) -0.0072(4) 0.0030(4) 0.0015(4)
S2 0.0334(5) 0.0295(4) 0.0240(4) -0.0052(4) 0.0082(4) -0.0003(3)
S5 0.0448(6) 0.0306(4) 0.0256(4) -0.0044(4) 0.0075(4) -0.0008(3)
S6 0.0432(6) 0.0337(5) 0.0331(5) -0.0064(4) 0.0116(4) -0.0095(4)
Se1 0.0484(2) 0.02951(19) 0.02304(17) -0.00266(16) 0.00823(15) -0.00313(14)
Se2 0.0296(2) 0.0350(2) 0.0410(2) -0.00724(16) 0.00564(16) 0.00402(16)

loop_
_atom_type_symbol
_atom_type_description
_atom_type_scat_dispersion_real
_atom_type_scat_dispersion_imag
_atom_type_scat_source
C C 0.0033 0.0016 'International Tables Vol C Tables 4.2.6.8 and 6.1.1.4'
H H 0.0000 0.0000 'International Tables Vol C Tables 4.2.6.8 and 6.1.1.4'
O O 0.0106 0.0060 'International Tables Vol C Tables 4.2.6.8 and 6.1.1.4'
S S 0.1246 0.1234 'International Tables Vol C Tables 4.2.6.8 and 6.1.1.4'
Se Se -0.0929 2.2259 'International Tables Vol C Tables 4.2.6.8 and 6.1.1.4'

loop_
_geom_angle_atom_site_label_1
_geom_angle_atom_site_label_2
_geom_angle_atom_site_label_3
_geom_angle
O1 C1 S2 124.6(3)
O1 C1 S1 123.2(3)
S2 C1 S1 112.15(19)
C3 C2 S2 118.9(3)
C3 C2 Se1 124.8(3)
S2 C2 Se1 116.29(19)
C2 C3 C4 127.6(3)
C2 C3 S1 115.4(3)
C4 C3 S1 117.0(3)
C3 C4 H4A 109.5
C3 C4 H4B 109.5
H4A C4 H4B 109.5
C3 C4 H4C 109.5
H4A C4 H4C 109.5
H4B C4 H4C 109.5
C6 C5 H5A 109.5
C6 C5 H5B 109.5
H5A C5 H5B 109.5
C6 C5 H5C 109.5
H5A C5 H5C 109.5
H5B C5 H5C 109.5
C7 C6 C5 127.9(3)
C7 C6 S6 116.0(3)
C5 C6 S6 116.1(3)
C6 C7 S5 118.1(3)
C6 C7 Se2 123.7(3)
S5 C7 Se2 118.23(18)
O2 C8 S6 123.4(3)
O2 C8 S5 124.7(3)
S6 C8 S5 111.8(2)
C3 S1 C1 97.42(17)
C2 S2 C1 96.07(17)
C7 S5 C8 96.36(17)
C6 S6 C8 97.68(17)
C7 Se2 Se1 99.23(10)
C2 Se1 Se2 98.40(10)

loop_
_geom_bond_atom_site_label_1
_geom_bond_atom_site_label_2
_geom_bond_distance
C1 O1 1.203(4)
C1 S2 1.759(4)
C1 S1 1.765(4)
C2 C3 1.335(5)
C2 S2 1.739(3)
C2 Se1 1.898(4)
C3 C4 1.499(5)
C3 S1 1.742(4)
C4 H4A 0.9800
C4 H4B 0.9800
C4 H4C 0.9800
C5 C6 1.498(5)
C5 H5A 0.9800
C5 H5B 0.9800
C5 H5C 0.9800
C6 C7 1.346(5)
C6 S6 1.733(4)
C7 S5 1.741(3)
C7 Se2 1.895(3)
C8 O2 1.202(4)
C8 S6 1.763(4)
C8 S5 1.769(4)
Se1 Se2 2.3397(7)

loop_
_geom_hbond_atom_site_label_D
_geom_hbond_atom_site_label_H
_geom_hbond_atom_site_label_A
_geom_hbond_site_symmetry_A
_geom_hbond_distance_DH
_geom_hbond_distance_HA
_geom_hbond_distance_DA
_geom_hbond_angle_DHA
C4 H4A Se1 . 0.98 2.84 3.354(4) 113.7
C5 H5A Se2 . 0.98 2.83 3.341(4) 113.6
C4 H4B O1 2_645 0.98 2.55 3.369(5) 140.5
C5 H5C Se1 4_575 0.98 3.14 3.801(4) 125.7
C5 H5C S5 3_766 0.98 3.04 3.850(4) 140.9
C4 H4C S2 3_676 0.98 3.13 3.992(4) 147.6

_cod_database_fobs_code 2242505
